data_1562437
loop_
_publ_author_name
'Balboni, Enrica'
'Burns, Peter C.'

_publ_section_title
;
 Cation--cation interactions and cation exchange in a series of
 isostructural framework uranyl tungstates
;
_journal_name_full 'Journal of Solid State Chemistry'
_journal_page_first 1
_journal_page_last 8
_journal_paper_doi 10.1016/j.jssc.2014.02.001
_journal_volume 213
_journal_year 2014
_chemical_formula_sum 'K O16 U3 W'
_chemical_formula_weight 1193.04
_chemical_name_common K(UO2)3(WO6)OH(H2O)4
_chemical_name_systematic
; 
 Potassium uranyl tungstate 
;
_space_group_IT_number 9
_space_group_name_Hall 'C -2yc'
_space_group_name_H-M_alt 'C 1 c 1'
_symmetry_cell_setting monoclinic
_symmetry_space_group_name_H-M 'C 1 c 1'
_atom_sites_solution_hydrogens none
_atom_sites_solution_primary direct
_atom_sites_solution_secondary difmap
_cell_angle_alpha 90.00
_cell_angle_beta 101.024(7)
_cell_angle_gamma 90.00
_cell_formula_units_Z 4
_cell_length_a 13.111(8)
_cell_length_b 9.930(6)
_cell_length_c 11.242(7)
_cell_measurement_temperature 296(2)
_cell_measurement_theta_max 27.6115
_cell_measurement_theta_min 2.591
_cell_volume 1436.6(15)
_computing_structure_refinement 'SHELXL-97 (Sheldrick, 2008)'
_computing_structure_solution 'SHELXS-97 (Sheldrick, 2008)'
_diffrn_ambient_temperature 296(2)
_diffrn_measured_fraction_theta_full 0.956
_diffrn_measured_fraction_theta_max 0.956
_diffrn_measurement_device_type 'BRUKER AXS Apex-1 CCD-4k'
_diffrn_measurement_method 'phi-omega scan'
_diffrn_radiation_monochromator graphite
_diffrn_radiation_source 'fine-focus sealed tube'
_diffrn_radiation_type MoK\a
_diffrn_radiation_wavelength 0.71073
_diffrn_reflns_av_R_equivalents 0.0467
_diffrn_reflns_av_sigmaI/netI 0.0602
_diffrn_reflns_limit_h_max 17
_diffrn_reflns_limit_h_min -17
_diffrn_reflns_limit_k_max 12
_diffrn_reflns_limit_k_min -12
_diffrn_reflns_limit_l_max 14
_diffrn_reflns_limit_l_min -14
_diffrn_reflns_number 7844
_diffrn_reflns_theta_full 27.98
_diffrn_reflns_theta_max 27.98
_diffrn_reflns_theta_min 2.59
_exptl_absorpt_coefficient_mu 42.064
_exptl_absorpt_correction_T_max 0.7456
_exptl_absorpt_correction_T_min 0.5084
_exptl_absorpt_correction_type multi-scan
_exptl_absorpt_process_details 'SADABS Version 2.03'
_exptl_crystal_colour yellow
_exptl_crystal_density_diffrn 5.516
_exptl_crystal_density_method 'not measured'
_exptl_crystal_description prism
_exptl_crystal_F_000 1988
_exptl_crystal_size_max 0.22
_exptl_crystal_size_mid 0.19
_exptl_crystal_size_min 0.16
_refine_diff_density_max 1.352
_refine_diff_density_min -1.715
_refine_diff_density_rms 0.345
_refine_ls_abs_structure_details 'Flack H D (1983), Acta Cryst. A39, 876-881'
_refine_ls_abs_structure_Flack 0.693(13)
_refine_ls_extinction_method none
_refine_ls_goodness_of_fit_ref 1.000
_refine_ls_hydrogen_treatment none
_refine_ls_matrix_type full
_refine_ls_number_parameters 191
_refine_ls_number_reflns 3213
_refine_ls_number_restraints 2
_refine_ls_restrained_S_all 1.000
_refine_ls_R_factor_all 0.0338
_refine_ls_R_factor_gt 0.0285
_refine_ls_shift/su_max 0.000
_refine_ls_shift/su_mean 0.000
_refine_ls_structure_factor_coef Fsqd
_refine_ls_weighting_details 'calc w=1/[\s^2^(Fo^2^)+(0.0187P)^2^+0.0000P] where P=(Fo^2^+2Fc^2^)/3'
_refine_ls_weighting_scheme calc
_refine_ls_wR_factor_gt 0.0565
_refine_ls_wR_factor_ref 0.0586
_reflns_number_gt 2963
_reflns_number_total 3213
_reflns_threshold_expression >2sigma(I)
_cod_data_source_file JSSC-2014-213-1.cif
_cod_data_source_block KUW
_cod_depositor_comments
;
The following automatic conversions were performed:

data item '_exptl_crystal_density_meas' value 'not measured' was
changed to '?' -- the value is perceived as not measured.

Automatic conversion script
Id: cif_fix_values 8369 2020-08-20 11:38:08Z andrius 
;
_cod_original_sg_symbol_H-M 'C c'
_cod_database_code 1562437

loop_
_symmetry_equiv_pos_as_xyz
'x, y, z'
'x, -y, z+1/2'
'x+1/2, y+1/2, z'
'x+1/2, -y+1/2, z+1/2'

loop_
_atom_site_label
_atom_site_type_symbol
_atom_site_fract_x
_atom_site_fract_y
_atom_site_fract_z
_atom_site_U_iso_or_equiv
_atom_site_adp_type
_atom_site_occupancy
_atom_site_symmetry_multiplicity
_atom_site_calc_flag
_atom_site_refinement_flags
_atom_site_disorder_assembly
_atom_site_disorder_group
U1 U 0.72597(4) 0.36780(5) 0.78094(4) 0.01411(12) Uani 1 1 d . . .
U2 U 0.63480(3) 0.13732(6) 0.51498(4) 0.01440(12) Uani 1 1 d . . .
U3 U 0.87803(3) 0.35296(5) 0.52826(4) 0.01245(12) Uani 1 1 d . . .
W1 W 0.49372(4) 0.08121(5) 0.74127(5) 0.01206(12) Uani 1 1 d . . .
K1 K 0.6797(5) 0.7540(6) 0.6789(5) 0.0626(14) Uani 1 1 d . . .
O1 O 0.3695(7) -0.0242(9) 0.7114(9) 0.016(2) Uani 1 1 d . . .
O2 O 0.8055(8) 0.2498(11) 0.8770(9) 0.025(3) Uani 1 1 d . . .
O3 O 0.9689(7) 0.2323(11) 0.6053(9) 0.021(2) Uani 1 1 d . . .
O4 O 0.5958(7) 0.2029(10) 0.7133(9) 0.016(2) Uani 1 1 d . . .
O5 O 0.7862(7) 0.4689(10) 0.4367(8) 0.018(2) Uani 1 1 d . . .
O6 O 0.7084(9) -0.0115(11) 0.5704(11) 0.028(3) Uani 1 1 d . . .
O7 O 0.7580(7) 0.2691(10) 0.6186(8) 0.016(2) Uani 1 1 d . . .
O8 O 0.3851(8) 0.2510(11) 0.6336(10) 0.028(3) Uani 1 1 d . . .
O9 O 0.6442(8) 0.4897(11) 0.6964(10) 0.025(3) Uani 1 1 d . . .
O10 O 0.4606(7) 0.1782(9) 0.8652(8) 0.016(2) Uani 1 1 d . . .
O11 O 0.4954(7) 0.0235(10) 0.5726(8) 0.017(2) Uani 1 1 d . . .
O12 O 0.7767(7) 0.1776(11) 0.3996(9) 0.022(2) Uani 1 1 d . . .
O13 O 0.5777(7) -0.0432(11) 0.8230(9) 0.021(2) Uani 1 1 d . . .
O14 O 0.6053(8) 0.3807(12) 0.9314(10) 0.034(3) Uani 1 1 d . . .
O15 O 0.5630(9) 0.2819(11) 0.4529(10) 0.029(3) Uani 1 1 d . . .
O16 O 0.4059(11) 0.5004(14) 0.7783(17) 0.079(5) Uani 1 1 d . . .

loop_
_atom_site_aniso_label
_atom_site_aniso_U_11
_atom_site_aniso_U_22
_atom_site_aniso_U_33
_atom_site_aniso_U_23
_atom_site_aniso_U_13
_atom_site_aniso_U_12
U1 0.0121(2) 0.0175(3) 0.0137(3) -0.0016(2) 0.0048(2) -0.0030(2)
U2 0.0132(3) 0.0187(3) 0.0121(3) -0.0010(2) 0.0046(2) -0.0031(3)
U3 0.0092(2) 0.0186(3) 0.0104(3) 0.0011(2) 0.00390(19) -0.0005(2)
W1 0.0094(2) 0.0177(3) 0.0100(3) 0.0001(2) 0.0043(2) -0.0019(2)
K1 0.063(3) 0.057(3) 0.067(4) 0.011(3) 0.009(3) 0.000(3)
O1 0.014(5) 0.018(5) 0.019(5) -0.005(4) 0.011(4) -0.011(4)
O2 0.020(5) 0.035(7) 0.018(5) 0.005(5) -0.004(4) 0.009(5)
O3 0.014(5) 0.030(7) 0.019(6) 0.010(5) 0.004(4) 0.007(4)
O4 0.008(5) 0.025(6) 0.016(5) -0.004(4) 0.003(4) -0.007(4)
O5 0.017(5) 0.013(5) 0.023(6) 0.009(4) 0.005(4) 0.003(4)
O6 0.028(6) 0.019(6) 0.043(7) 0.011(5) 0.018(5) 0.008(5)
O7 0.018(5) 0.020(6) 0.014(5) -0.005(4) 0.014(4) -0.006(4)
O8 0.023(6) 0.035(7) 0.023(6) 0.010(5) -0.003(5) 0.005(5)
O9 0.021(6) 0.021(6) 0.033(6) 0.006(5) 0.007(5) 0.003(5)
O10 0.009(5) 0.024(6) 0.015(5) -0.005(4) 0.001(4) 0.002(4)
O11 0.011(5) 0.028(6) 0.014(5) -0.007(4) 0.006(4) -0.005(4)
O12 0.016(5) 0.035(7) 0.012(5) 0.003(5) -0.001(4) -0.016(5)
O13 0.018(5) 0.023(6) 0.023(6) 0.002(4) 0.007(4) 0.003(4)
O14 0.020(6) 0.062(9) 0.024(6) -0.011(6) 0.014(5) -0.015(6)
O15 0.035(6) 0.026(7) 0.025(6) 0.002(5) 0.003(5) 0.012(5)
O16 0.047(9) 0.034(8) 0.142(16) 0.009(9) -0.017(10) 0.009(7)

loop_
_atom_type_symbol
_atom_type_description
_atom_type_scat_dispersion_real
_atom_type_scat_dispersion_imag
_atom_type_scat_source
O O 0.0106 0.0060 'International Tables Vol C Tables 4.2.6.8 and 6.1.1.4'
K K 0.2009 0.2494 'International Tables Vol C Tables 4.2.6.8 and 6.1.1.4'
W W -0.8490 6.8722 'International Tables Vol C Tables 4.2.6.8 and 6.1.1.4'
U U -9.6767 9.6646 'International Tables Vol C Tables 4.2.6.8 and 6.1.1.4'

loop_
_geom_angle_atom_site_label_1
_geom_angle_atom_site_label_2
_geom_angle_atom_site_label_3
_geom_angle
_geom_angle_site_symmetry_1
_geom_angle_site_symmetry_3
O9 U1 O2 175.5(5) . .
O9 U1 O7 93.0(5) . .
O2 U1 O7 91.5(4) . .
O9 U1 O4 88.6(4) . .
O2 U1 O4 92.4(4) . .
O7 U1 O4 70.4(3) . .
O9 U1 O5 90.6(4) . 2_565
O2 U1 O5 86.0(5) . 2_565
O7 U1 O5 145.3(3) . 2_565
O4 U1 O5 144.2(3) . 2_565
O9 U1 O1 87.2(4) . 3
O2 U1 O1 94.9(4) . 3
O7 U1 O1 69.1(3) . 3
O4 U1 O1 139.0(3) . 3
O5 U1 O1 76.7(3) 2_565 3
O9 U1 O14 86.1(4) . .
O2 U1 O14 89.8(5) . .
O7 U1 O14 145.8(4) . .
O4 U1 O14 75.3(3) . .
O5 U1 O14 68.9(3) 2_565 .
O1 U1 O14 144.8(3) 3 .
O9 U1 U3 88.6(3) . .
O2 U1 U3 95.6(3) . .
O7 U1 U3 30.5(2) . .
O4 U1 U3 100.5(2) . .
O5 U1 U3 115.3(2) 2_565 .
O1 U1 U3 38.6(2) 3 .
O14 U1 U3 173.3(3) . .
O9 U1 U2 85.5(4) . .
O2 U1 U2 98.1(3) . .
O7 U1 U2 31.5(2) . .
O4 U1 U2 39.8(2) . .
O5 U1 U2 174.5(2) 2_565 .
O1 U1 U2 99.2(2) 3 .
O14 U1 U2 114.6(3) . .
U3 U1 U2 60.83(3) . .
O9 U1 K1 31.8(3) . .
O2 U1 K1 146.9(4) . .
O7 U1 K1 103.5(3) . .
O4 U1 K1 120.4(3) . .
O5 U1 K1 64.8(2) 2_565 .
O1 U1 K1 64.5(2) 3 .
O14 U1 K1 93.6(3) . .
U3 U1 K1 83.97(8) . .
U2 U1 K1 110.19(9) . .
O15 U2 O6 177.1(5) . .
O15 U2 O7 90.5(5) . .
O6 U2 O7 90.8(4) . .
O15 U2 O13 84.8(4) . 2_554
O6 U2 O13 92.7(5) . 2_554
O7 U2 O13 142.2(3) . 2_554
O15 U2 O11 96.6(5) . .
O6 U2 O11 84.5(4) . .
O7 U2 O11 131.7(3) . .
O13 U2 O11 86.2(3) 2_554 .
O15 U2 O4 87.5(4) . .
O6 U2 O4 95.4(4) . .
O7 U2 O4 68.1(3) . .
O13 U2 O4 148.6(3) 2_554 .
O11 U2 O4 64.5(3) . .
O15 U2 O12 93.3(4) . .
O6 U2 O12 84.7(4) . .
O7 U2 O12 68.9(3) . .
O13 U2 O12 74.0(3) 2_554 .
O11 U2 O12 156.9(3) . .
O4 U2 O12 137.0(3) . .
O15 U2 W1 95.8(4) . .
O6 U2 W1 86.6(3) . .
O7 U2 W1 98.4(2) . .
O13 U2 W1 119.4(2) 2_554 .
O11 U2 W1 33.4(2) . .
O4 U2 W1 31.5(2) . .
O12 U2 W1 164.4(2) . .
O15 U2 U1 83.4(4) . .
O6 U2 U1 98.9(4) . .
O7 U2 U1 30.8(2) . .
O13 U2 U1 166.0(3) 2_554 .
O11 U2 U1 102.7(2) . .
O4 U2 U1 38.1(2) . .
O12 U2 U1 99.2(2) . .
W1 U2 U1 69.42(4) . .
O15 U2 U3 86.5(4) . .
O6 U2 U3 93.3(3) . .
O7 U2 U3 30.0(2) . .
O13 U2 U3 112.2(2) 2_554 .
O11 U2 U3 161.6(2) . .
O4 U2 U3 97.6(2) . .
O12 U2 U3 39.7(2) . .
W1 U2 U3 128.34(3) . .
U1 U2 U3 59.57(2) . .
O15 U2 K1 65.4(4) . 2_564
O6 U2 K1 111.9(4) . 2_564
O7 U2 K1 96.4(2) . 2_564
O13 U2 K1 47.8(3) 2_554 2_564
O11 U2 K1 130.0(2) . 2_564
O4 U2 K1 149.2(2) . 2_564
O12 U2 K1 38.9(2) . 2_564
W1 U2 K1 156.15(9) . 2_564
U1 U2 K1 119.58(9) . 2_564
U3 U2 K1 67.71(9) . 2_564
O15 U2 K1 156.3(4) . 1_545
O6 U2 K1 24.8(3) . 1_545
O7 U2 K1 105.9(3) . 1_545
O13 U2 K1 92.0(3) 2_554 1_545
O11 U2 K1 59.7(3) . 1_545
O4 U2 K1 83.1(3) . 1_545
O12 U2 K1 108.4(3) . 1_545
W1 U2 K1 65.41(8) . 1_545
U1 U2 K1 101.80(9) . 1_545
U3 U2 K1 116.28(9) . 1_545
K1 U2 K1 127.60(11) 2_564 1_545
O3 U3 O5 174.9(5) . .
O3 U3 O7 89.5(4) . .
O5 U3 O7 92.6(4) . .
O3 U3 O11 91.9(4) . 3
O5 U3 O11 90.0(4) . 3
O7 U3 O11 134.0(3) . 3
O3 U3 O10 85.7(4) . 4_554
O5 U3 O10 89.8(4) . 4_554
O7 U3 O10 143.0(3) . 4_554
O11 U3 O10 82.8(3) 3 4_554
O3 U3 O1 93.5(4) . 3
O5 U3 O1 91.7(4) . 3
O7 U3 O1 69.1(3) . 3
O11 U3 O1 65.0(3) 3 3
O10 U3 O1 147.8(3) 4_554 3
O3 U3 O12 92.6(4) . .
O5 U3 O12 83.8(4) . .
O7 U3 O12 69.6(3) . .
O11 U3 O12 156.0(3) 3 .
O10 U3 O12 74.0(3) 4_554 .
O1 U3 O12 138.2(3) 3 .
O3 U3 W1 86.6(4) . 3
O5 U3 W1 97.6(3) . 3
O7 U3 W1 100.8(2) . 3
O11 U3 W1 33.6(2) 3 3
O10 U3 W1 115.4(2) 4_554 3
O1 U3 W1 32.6(2) 3 3
O12 U3 W1 170.5(2) . 3
O3 U3 U1 93.5(3) . .
O5 U3 U1 90.8(3) . .
O7 U3 U1 30.4(2) . .
O11 U3 U1 103.8(2) 3 .
O10 U3 U1 173.4(2) 4_554 .
O1 U3 U1 38.8(2) 3 .
O12 U3 U1 99.5(2) . .
W1 U3 U1 71.07(4) 3 .
O3 U3 U2 96.7(3) . .
O5 U3 U2 82.9(3) . .
O7 U3 U2 30.5(2) . .
O11 U3 U2 161.6(2) 3 .
O10 U3 U2 114.0(2) 4_554 .
O1 U3 U2 98.2(2) 3 .
O12 U3 U2 40.0(2) . .
W1 U3 U2 130.66(3) 3 .
U1 U3 U2 59.60(3) . .
O3 U3 K1 31.0(3) . 3_545
O5 U3 K1 149.1(3) . 3_545
O7 U3 K1 115.9(3) . 3_545
O11 U3 K1 62.0(3) 3 3_545
O10 U3 K1 74.7(2) 4_554 3_545
O1 U3 K1 88.1(2) 3 3_545
O12 U3 K1 116.0(3) . 3_545
W1 U3 K1 66.96(9) 3 3_545
U1 U3 K1 107.72(9) . 3_545
U2 U3 K1 127.74(9) . 3_545
O3 U3 K1 119.6(4) . 2_564
O5 U3 K1 55.8(3) . 2_564
O7 U3 K1 88.2(3) . 2_564
O11 U3 K1 129.3(2) 3 2_564
O10 U3 K1 63.2(2) 4_554 2_564
O1 U3 K1 140.0(2) 3 2_564
O12 U3 K1 32.0(2) . 2_564
W1 U3 K1 152.61(8) 3 2_564
U1 U3 K1 111.96(9) . 2_564
U2 U3 K1 58.94(8) . 2_564
K1 U3 K1 131.81(11) 3_545 2_564
O13 W1 O10 100.8(4) . .
O13 W1 O4 98.2(4) . .
O10 W1 O4 94.0(4) . .
O13 W1 O1 97.6(4) . .
O10 W1 O1 96.0(4) . .
O4 W1 O1 159.4(4) . .
O13 W1 O11 100.0(4) . .
O10 W1 O11 159.2(4) . .
O4 W1 O11 83.5(4) . .
O1 W1 O11 80.7(4) . .
O13 W1 O8 178.6(4) . .
O10 W1 O8 78.8(4) . .
O4 W1 O8 80.5(4) . .
O1 W1 O8 83.8(4) . .
O11 W1 O8 80.4(4) . .
O13 W1 U3 92.8(3) . 3_445
O10 W1 U3 138.4(3) . 3_445
O4 W1 U3 122.9(3) . 3_445
O1 W1 U3 42.9(3) . 3_445
O11 W1 U3 39.4(3) . 3_445
O8 W1 U3 88.4(3) . 3_445
O13 W1 U2 97.2(3) . .
O10 W1 U2 135.9(3) . .
O4 W1 U2 43.5(3) . .
O1 W1 U2 121.0(3) . .
O11 W1 U2 40.5(3) . .
O8 W1 U2 82.2(3) . .
U3 W1 U2 79.67(4) 3_445 .
O12 K1 O9 103.9(4) 2_565 .
O12 K1 O6 96.9(4) 2_565 1_565
O9 K1 O6 157.4(4) . 1_565
O12 K1 O3 125.4(4) 2_565 3_455
O9 K1 O3 76.4(3) . 3_455
O6 K1 O3 98.7(3) 1_565 3_455
O12 K1 O8 82.4(3) 2_565 3
O9 K1 O8 100.8(4) . 3
O6 K1 O8 73.0(3) 1_565 3
O3 K1 O8 152.1(4) 3_455 3
O12 K1 O13 60.9(3) 2_565 1_565
O9 K1 O13 120.5(4) . 1_565
O6 K1 O13 77.4(3) 1_565 1_565
O3 K1 O13 72.1(3) 3_455 1_565
O8 K1 O13 129.1(4) 3 1_565
O12 K1 O14 166.2(4) 2_565 2_564
O9 K1 O14 67.1(3) . 2_564
O6 K1 O14 90.8(4) 1_565 2_564
O3 K1 O14 64.2(3) 3_455 2_564
O8 K1 O14 88.9(3) 3 2_564
O13 K1 O14 132.3(3) 1_565 2_564
O12 K1 U1 87.6(3) 2_565 .
O9 K1 U1 20.3(2) . .
O6 K1 U1 158.5(3) 1_565 .
O3 K1 U1 95.7(3) 3_455 .
O8 K1 U1 86.8(3) 3 .
O13 K1 U1 122.5(2) 1_565 .
O14 K1 U1 81.2(3) 2_564 .
O12 K1 U2 36.3(2) 2_565 2_565
O9 K1 U2 97.7(3) . 2_565
O6 K1 U2 104.4(3) 1_565 2_565
O3 K1 U2 89.1(3) 3_455 2_565
O8 K1 U2 118.6(3) 3 2_565
O13 K1 U2 34.7(2) 1_565 2_565
O14 K1 U2 151.3(3) 2_564 2_565
U1 K1 U2 91.64(11) . 2_565
O12 K1 U3 125.2(3) 2_565 3_455
O9 K1 U3 95.6(3) . 3_455
O6 K1 U3 79.2(3) 1_565 3_455
O3 K1 U3 19.7(2) 3_455 3_455
O8 K1 U3 143.2(3) 3 3_455
O13 K1 U3 64.9(2) 1_565 3_455
O14 K1 U3 67.5(2) 2_564 3_455
U1 K1 U3 115.25(14) . 3_455
U2 K1 U3 91.17(12) 2_565 3_455
O12 K1 U2 100.3(3) 2_565 1_565
O9 K1 U2 154.7(3) . 1_565
O6 K1 U2 16.4(2) 1_565 1_565
O3 K1 U2 83.7(2) 3_455 1_565
O8 K1 U2 89.4(2) 3 1_565
O13 K1 U2 66.3(2) 1_565 1_565
O14 K1 U2 90.2(3) 2_564 1_565
U1 K1 U2 170.68(16) . 1_565
U2 K1 U2 97.65(13) 2_565 1_565
U3 K1 U2 64.02(9) 3_455 1_565
O12 K1 U3 29.7(2) 2_565 2_565
O9 K1 U3 77.3(3) . 2_565
O6 K1 U3 120.2(3) 1_565 2_565
O3 K1 U3 129.8(3) 3_455 2_565
O8 K1 U3 74.8(3) 3 2_565
O13 K1 U3 86.0(2) 1_565 2_565
O14 K1 U3 137.2(3) 2_564 2_565
U1 K1 U3 58.93(8) . 2_565
U2 K1 U3 53.35(8) 2_565 2_565
U3 K1 U3 141.43(14) 3_455 2_565
U2 K1 U3 128.02(14) 1_565 2_565
W1 O1 U3 104.5(4) . 3_445
W1 O1 U1 151.0(5) . 3_445
U3 O1 U1 102.6(3) 3_445 3_445
U3 O3 K1 129.2(5) . 3_545
W1 O4 U1 151.7(5) . .
W1 O4 U2 105.0(4) . .
U1 O4 U2 102.1(3) . .
U3 O5 U1 157.0(5) . 2_564
U2 O6 K1 138.8(5) . 1_545
U1 O7 U3 119.1(4) . .
U1 O7 U2 117.7(4) . .
U3 O7 U2 119.6(4) . .
W1 O8 K1 114.4(4) . 3_445
U1 O9 K1 127.9(5) . .
W1 O10 U3 138.8(5) . 4_455
W1 O11 U3 107.1(4) . 3_445
W1 O11 U2 106.1(4) . .
U3 O11 U2 145.9(4) 3_445 .
U3 O12 U2 100.3(4) . .
U3 O12 K1 118.3(4) . 2_564
U2 O12 K1 104.8(4) . 2_564
W1 O13 U2 143.8(5) . 2
W1 O13 K1 118.2(5) . 1_545
U2 O13 K1 97.5(3) 2 1_545
U1 O14 K1 116.9(4) . 2_565

loop_
_geom_bond_atom_site_label_1
_geom_bond_atom_site_label_2
_geom_bond_distance
_geom_bond_site_symmetry_2
U1 O9 1.768(10) .
U1 O2 1.788(10) .
U1 O7 2.182(9) .
U1 O4 2.382(9) .
U1 O5 2.407(9) 2_565
U1 O1 2.422(8) 3
U1 O14 2.530(10) .
U1 U3 3.7724(18) .
U1 U2 3.7735(17) .
U1 K1 4.016(6) .
U2 O15 1.784(10) .
U2 O6 1.809(11) .
U2 O7 2.227(10) .
U2 O13 2.340(10) 2_554
U2 O11 2.343(9) .
U2 O4 2.468(9) .
U2 O12 2.495(10) .
U2 W1 3.4646(17) .
U2 U3 3.8203(19) .
U2 K1 4.079(6) 2_564
U2 K1 4.221(6) 1_545
U3 O3 1.792(10) .
U3 O5 1.833(9) .
U3 O7 2.194(9) .
U3 O11 2.278(9) 3
U3 O10 2.321(9) 4_554
U3 O1 2.413(9) 3
U3 O12 2.480(10) .
U3 W1 3.4326(15) 3
U3 K1 4.113(7) 3_545
U3 K1 4.406(6) 2_564
W1 O13 1.787(10) .
W1 O10 1.814(9) .
W1 O4 1.874(9) .
W1 O1 1.911(9) .
W1 O11 1.985(9) .
W1 O8 2.382(10) .
W1 U3 3.4326(15) 3_445
K1 O12 2.651(12) 2_565
K1 O9 2.680(12) .
K1 O6 2.688(12) 1_565
K1 O3 2.738(12) 3_455
K1 O8 2.835(12) 3
K1 O13 3.049(12) 1_565
K1 O14 3.073(13) 2_564
K1 U2 4.079(6) 2_565
K1 U3 4.113(7) 3_455
K1 U2 4.221(6) 1_565
K1 U3 4.406(6) 2_565
O1 U3 2.413(9) 3_445
O1 U1 2.422(8) 3_445
O3 K1 2.738(12) 3_545
O5 U1 2.407(9) 2_564
O6 K1 2.688(12) 1_545
O8 K1 2.835(12) 3_445
O10 U3 2.321(9) 4_455
O11 U3 2.278(9) 3_445
O12 K1 2.651(12) 2_564
O13 U2 2.340(10) 2
O13 K1 3.049(12) 1_545
O14 K1 3.073(13) 2_565
